data_2205058
loop_
_publ_author_name
'Hartung, Jens'
'Schneiders, Nina'
'Bergstr\"asser, Uwe'

_publ_section_title
;
 4-Methyl-2-thioxo-2,3-dihydrothiazol-3-yl 4-methylphenyl carbonate
;
_journal_issue 2
_journal_name_full 'Acta Crystallographica Section E'
_journal_page_first o421
_journal_page_last o422
_journal_paper_doi 10.1107/S1600536805001431
_journal_volume 61
_journal_year 2005
_chemical_formula_iupac 'C12 H11 N O3 S2'
_chemical_formula_moiety 'C12 H11 N O3 S2'
_chemical_formula_sum 'C12 H11 N O3 S2'
_chemical_formula_weight 281.34
_chemical_melting_point 358
_chemical_name_systematic
;
4-Methyl-2-thioxo-2,3-dihydrothiazol-3-yl 4-methylphenyl carbonate
;
_space_group_IT_number 4
_symmetry_cell_setting monoclinic
_symmetry_space_group_name_Hall 'P 2yb'
_symmetry_space_group_name_H-M 'P 1 21 1'
_atom_sites_solution_hydrogens geom
_atom_sites_solution_primary direct
_atom_sites_solution_secondary difmap
_audit_creation_method SHELXL-97
_cell_angle_alpha 90.00
_cell_angle_beta 100.75(3)
_cell_angle_gamma 90.00
_cell_formula_units_Z 2
_cell_length_a 7.1730(14)
_cell_length_b 12.267(3)
_cell_length_c 7.8680(16)
_cell_measurement_reflns_used
;
6004  reflections selected from the whole data
set with the program SELECT (STOE, 1998)
;
_cell_measurement_temperature 293(2)
_cell_measurement_theta_max 24.05
_cell_measurement_theta_min 2.6
_cell_volume 680.2(3)
_computing_cell_refinement 'CELL (Stoe & Cie, 1998)'
_computing_data_collection 'EXPOSE (Stoe & Cie, 1998)'
_computing_data_reduction 'INTEGRATE (Stoe & Cie, 1998)'
_computing_molecular_graphics 'SHELXTL-Plus (Sheldrick, 1994)'
_computing_publication_material 'SHELXTL-Plus '
_computing_structure_refinement 'SHELXL97 (Sheldrick, 1997)'
_computing_structure_solution 'SHELXS97 (Sheldrick, 1997)'
_diffrn_ambient_temperature 293(2)
_diffrn_measured_fraction_theta_full 0.920
_diffrn_measured_fraction_theta_max 0.920
_diffrn_measurement_device_type STOE-IPDS-diffractometer
_diffrn_measurement_method
;
171 exposures were taken in the 0-290.7 phi range with a crystal to
detector distance of 80 mm and an exposure time of 3.00 minutes.
Dynamic profiles (17-21 pixels) were used for integration.
;
_diffrn_radiation_monochromator graphite
_diffrn_radiation_source 'fine-focus sealed tube'
_diffrn_radiation_type MoK\a
_diffrn_radiation_wavelength 0.71073
_diffrn_reflns_av_R_equivalents 0.1558
_diffrn_reflns_av_sigmaI/netI 0.1055
_diffrn_reflns_limit_h_max 7
_diffrn_reflns_limit_h_min -7
_diffrn_reflns_limit_k_max 14
_diffrn_reflns_limit_k_min -14
_diffrn_reflns_limit_l_max 8
_diffrn_reflns_limit_l_min -9
_diffrn_reflns_number 6164
_diffrn_reflns_theta_full 24.22
_diffrn_reflns_theta_max 24.22
_diffrn_reflns_theta_min 2.63
_diffrn_standards_decay_% 0
_diffrn_standards_number
;
At least 50 reflections with I/s(I) > 6 taken from each frame were
used to calculate the decay.
;
_exptl_absorpt_coefficient_mu 0.390
_exptl_absorpt_correction_type none
_exptl_crystal_colour yellow
_exptl_crystal_density_diffrn 1.374
_exptl_crystal_density_method 'not measured'
_exptl_crystal_description prism
_exptl_crystal_F_000 292
_exptl_crystal_size_max 0.45
_exptl_crystal_size_mid 0.30
_exptl_crystal_size_min 0.20
_refine_diff_density_max 0.160
_refine_diff_density_min -0.227
_refine_ls_abs_structure_details 'Flack H D (1983), Acta Cryst. A39, 876-881'
_refine_ls_abs_structure_Flack 0.28(17)
_refine_ls_extinction_coef 0.053(6)
_refine_ls_extinction_expression Fc^*^=kFc[1+0.001xFc^2^\l^3^/sin(2\q)]^-1/4^
_refine_ls_extinction_method SHELXL97
_refine_ls_goodness_of_fit_ref 1.135
_refine_ls_hydrogen_treatment constr
_refine_ls_matrix_type full
_refine_ls_number_parameters 166
_refine_ls_number_reflns 2015
_refine_ls_number_restraints 1
_refine_ls_restrained_S_all 1.135
_refine_ls_R_factor_all 0.0915
_refine_ls_R_factor_gt 0.0707
_refine_ls_shift/su_max 0.000
_refine_ls_shift/su_mean 0.000
_refine_ls_structure_factor_coef Fsqd
_refine_ls_weighting_details 'calc w = 1/[\s^2^(Fo^2^)+(0.0152P)^2^+0.158P] where P = (Fo^2^+2Fc^2^)/3'
_refine_ls_weighting_scheme calc
_refine_ls_wR_factor_gt 0.1383
_refine_ls_wR_factor_ref 0.1499
_reflns_number_gt 1299
_reflns_number_total 2015
_reflns_threshold_expression I>2\s(I)
_cod_data_source_file fl6139.cif
_cod_data_source_block I
_cod_original_cell_volume 680.2(2)
_cod_original_sg_symbol_H-M 'P 21'
_cod_database_code 2205058
_cod_database_fobs_code 2205058

loop_
_symmetry_equiv_pos_as_xyz
'x, y, z'
'-x, y+1/2, -z'

loop_
_atom_site_label
_atom_site_fract_x
_atom_site_fract_y
_atom_site_fract_z
_atom_site_U_iso_or_equiv
_atom_site_adp_type
_atom_site_calc_flag
_atom_site_refinement_flags
_atom_site_occupancy
_atom_site_type_symbol
S1 0.4754(3) 0.46004(14) 0.9502(3) 0.1110(7) Uani d . 1 S
S2 0.5453(4) 0.23638(15) 0.8123(4) 0.1307(10) Uani d . 1 S
O1 0.1286(8) 0.2735(3) 0.6617(6) 0.1044(17) Uani d . 1 O
O2 0.0694(7) 0.1739(3) 0.8892(7) 0.0923(14) Uani d . 1 O
O3 0.0015(9) 0.1195(4) 0.6100(7) 0.125(2) Uani d . 1 O
N3 0.2228(9) 0.3492(4) 0.7822(8) 0.0870(16) Uani d . 1 N
C2 0.4086(10) 0.3407(4) 0.8385(10) 0.088(2) Uani d . 1 C
C4 0.1247(10) 0.4435(5) 0.8138(10) 0.090(2) Uani d . 1 C
C5 0.2492(11) 0.5116(5) 0.9058(11) 0.104(2) Uani d . 1 C
H5 0.2168 0.5800 0.9422 0.125 Uiso calc R 1 H
C6 -0.0809(11) 0.4548(7) 0.7530(12) 0.124(3) Uani d . 1 C
H6A -0.1209 0.5258 0.7831 0.185 Uiso calc R 1 H
H6B -0.1463 0.4001 0.8066 0.185 Uiso calc R 1 H
H6C -0.1100 0.4460 0.6297 0.185 Uiso calc R 1 H
C7 0.0705(11) 0.1842(5) 0.7455(11) 0.091(2) Uani d . 1 C
C8 -0.0951(13) 0.0227(5) 0.6460(10) 0.097(2) Uani d . 1 C
C9 0.0026(12) -0.0618(6) 0.7355(11) 0.107(2) Uani d . 1 C
H9 0.1315 -0.0562 0.7814 0.129 Uiso calc R 1 H
C10 -0.0970(12) -0.1553(5) 0.7550(11) 0.101(2) Uani d . 1 C
H10 -0.0329 -0.2139 0.8143 0.121 Uiso calc R 1 H
C11 -0.2838(12) -0.1652(5) 0.6914(11) 0.099(2) Uani d . 1 C
C12 -0.3795(13) -0.0790(5) 0.6050(11) 0.107(2) Uani d . 1 C
H12 -0.5091 -0.0840 0.5617 0.128 Uiso calc R 1 H
C13 -0.2816(13) 0.0153(6) 0.5828(11) 0.107(2) Uani d . 1 C
H13 -0.3455 0.0740 0.5236 0.128 Uiso calc R 1 H
C14 -0.3887(14) -0.2679(6) 0.7120(12) 0.140(4) Uani d . 1 C
H14A -0.3543 -0.3229 0.6366 0.210 Uiso calc R 1 H
H14B -0.5228 -0.2546 0.6828 0.210 Uiso calc R 1 H
H14C -0.3566 -0.2924 0.8297 0.210 Uiso calc R 1 H

loop_
_atom_site_aniso_label
_atom_site_aniso_U_11
_atom_site_aniso_U_22
_atom_site_aniso_U_33
_atom_site_aniso_U_12
_atom_site_aniso_U_13
_atom_site_aniso_U_23
S1 0.0980(14) 0.0876(11) 0.1469(19) -0.0170(11) 0.0215(12) -0.0006(12)
S2 0.129(2) 0.0919(11) 0.183(3) 0.0365(12) 0.0599(18) 0.0286(14)
O1 0.149(5) 0.074(2) 0.091(3) -0.028(3) 0.024(3) -0.001(2)
O2 0.121(4) 0.066(2) 0.094(3) -0.018(2) 0.030(3) -0.003(2)
O3 0.200(6) 0.082(3) 0.096(4) -0.050(3) 0.039(4) -0.016(3)
N3 0.097(5) 0.059(2) 0.109(5) -0.004(3) 0.031(3) -0.002(3)
C2 0.075(5) 0.064(3) 0.129(6) 0.001(3) 0.032(4) 0.006(3)
C4 0.088(5) 0.069(4) 0.122(6) 0.005(3) 0.040(4) 0.016(4)
C5 0.114(6) 0.067(3) 0.140(7) -0.001(4) 0.043(5) -0.008(4)
C6 0.089(5) 0.115(5) 0.172(9) 0.013(5) 0.039(5) 0.026(6)
C7 0.104(6) 0.067(3) 0.107(6) -0.011(3) 0.034(5) 0.004(4)
C8 0.135(7) 0.059(4) 0.099(5) -0.021(4) 0.028(5) -0.006(3)
C9 0.113(6) 0.087(5) 0.116(6) -0.005(4) 0.007(5) -0.004(4)
C10 0.119(7) 0.069(4) 0.111(6) -0.005(4) 0.014(5) 0.001(3)
C11 0.117(7) 0.077(4) 0.107(6) -0.015(4) 0.031(5) -0.013(4)
C12 0.111(6) 0.086(4) 0.125(7) -0.007(4) 0.028(5) -0.008(4)
C13 0.122(7) 0.072(4) 0.124(6) 0.013(4) 0.017(5) -0.005(4)
C14 0.188(10) 0.091(4) 0.137(8) -0.065(6) 0.022(7) -0.015(5)

loop_
_atom_type_symbol
_atom_type_description
_atom_type_scat_dispersion_real
_atom_type_scat_dispersion_imag
_atom_type_scat_source
C C 0.0033 0.0016 'International Tables Vol C Tables 4.2.6.8 and 6.1.1.4'
H H 0.0000 0.0000 'International Tables Vol C Tables 4.2.6.8 and 6.1.1.4'
N N 0.0061 0.0033 'International Tables Vol C Tables 4.2.6.8 and 6.1.1.4'
O O 0.0106 0.0060 'International Tables Vol C Tables 4.2.6.8 and 6.1.1.4'
S S 0.1246 0.1234 'International Tables Vol C Tables 4.2.6.8 and 6.1.1.4'

loop_
_geom_angle_atom_site_label_1
_geom_angle_atom_site_label_2
_geom_angle_atom_site_label_3
_geom_angle
C5 S1 C2 92.7(3)
C7 O1 N3 110.6(5)
C7 O3 C8 116.9(6)
C2 N3 C4 120.8(6)
C2 N3 O1 119.9(5)
C4 N3 O1 118.1(6)
N3 C2 S2 127.1(5)
N3 C2 S1 105.6(4)
S2 C2 S1 127.3(5)
C5 C4 N3 107.8(6)
C5 C4 C6 130.3(6)
N3 C4 C6 121.9(7)
C4 C5 S1 113.0(5)
C4 C5 H5 123.5
S1 C5 H5 123.5
C4 C6 H6A 109.5
C4 C6 H6B 109.5
H6A C6 H6B 109.5
C4 C6 H6C 109.5
H6A C6 H6C 109.5
H6B C6 H6C 109.5
O2 C7 O3 130.6(6)
O2 C7 O1 128.3(7)
O3 C7 O1 100.9(6)
C13 C8 C9 121.2(7)
C13 C8 O3 118.0(7)
C9 C8 O3 120.7(8)
C8 C9 C10 117.5(8)
C8 C9 H9 121.3
C10 C9 H9 121.3
C11 C10 C9 122.4(7)
C11 C10 H10 118.8
C9 C10 H10 118.8
C10 C11 C12 119.2(7)
C10 C11 C14 121.5(8)
C12 C11 C14 119.3(8)
C11 C12 C13 119.3(8)
C11 C12 H12 120.3
C13 C12 H12 120.3
C8 C13 C12 120.4(8)
C8 C13 H13 119.8
C12 C13 H13 119.8
C11 C14 H14A 109.5
C11 C14 H14B 109.5
H14A C14 H14B 109.5
C11 C14 H14C 109.5
H14A C14 H14C 109.5
H14B C14 H14C 109.5

loop_
_geom_bond_atom_site_label_1
_geom_bond_atom_site_label_2
_geom_bond_distance
S1 C5 1.715(8)
S1 C2 1.729(7)
S2 C2 1.648(6)
O1 C7 1.383(8)
O1 N3 1.407(7)
O2 C7 1.139(8)
O3 C7 1.347(9)
O3 C8 1.429(8)
N3 C2 1.327(9)
N3 C4 1.400(8)
C4 C5 1.334(9)
C4 C6 1.470(10)
C5 H5 0.9300
C6 H6A 0.9600
C6 H6B 0.9600
C6 H6C 0.9600
C8 C13 1.341(11)
C8 C9 1.371(10)
C9 C10 1.375(10)
C9 H9 0.9300
C10 C11 1.345(11)
C10 H10 0.9300
C11 C12 1.370(10)
C11 C14 1.492(9)
C12 C13 1.381(9)
C12 H12 0.9300
C13 H13 0.9300
C14 H14A 0.9600
C14 H14B 0.9600
C14 H14C 0.9600

loop_
_geom_hbond_atom_site_label_D
_geom_hbond_atom_site_label_H
_geom_hbond_atom_site_label_A
_geom_hbond_site_symmetry_A
_geom_hbond_distance_DH
_geom_hbond_distance_HA
_geom_hbond_distance_DA
_geom_hbond_angle_DHA
C6 H6B S2 1_455 0.96 2.99 3.880(9) 154

loop_
_geom_torsion_atom_site_label_1
_geom_torsion_atom_site_label_2
_geom_torsion_atom_site_label_3
_geom_torsion_atom_site_label_4
_geom_torsion
C7 O1 N3 C2 88.4(7)
C7 O1 N3 C4 -103.9(7)
C4 N3 C2 S2 -179.8(6)
O1 N3 C2 S2 -12.4(10)
C4 N3 C2 S1 2.0(8)
O1 N3 C2 S1 169.3(4)
C5 S1 C2 N3 -1.6(6)
C5 S1 C2 S2 -179.8(6)
C2 N3 C4 C5 -1.3(9)
O1 N3 C4 C5 -168.9(6)
C2 N3 C4 C6 -179.9(7)
O1 N3 C4 C6 12.4(10)
N3 C4 C5 S1 -0.1(8)
C6 C4 C5 S1 178.4(7)
C2 S1 C5 C4 1.0(7)
C8 O3 C7 O2 2.1(13)
C8 O3 C7 O1 -172.3(7)
N3 O1 C7 O2 10.6(11)
N3 O1 C7 O3 -174.7(6)
C7 O3 C8 C13 113.6(8)
C7 O3 C8 C9 -69.5(10)
C13 C8 C9 C10 1.3(12)
O3 C8 C9 C10 -175.6(7)
C8 C9 C10 C11 -0.7(13)
C9 C10 C11 C12 -0.5(13)
C9 C10 C11 C14 179.2(8)
C10 C11 C12 C13 1.0(12)
C14 C11 C12 C13 -178.7(8)
C9 C8 C13 C12 -0.8(12)
O3 C8 C13 C12 176.2(6)
C11 C12 C13 C8 -0.4(12)

loop_
_cod_related_entry_id
_cod_related_entry_database
_cod_related_entry_code
1 ChemSpider 21129992
